data_1533778
loop_
_publ_author_name
'Hinatsu, Y.'
'Taira, N.'
'Wakeshima, M.'
'Kawabuchi, N.'

_publ_section_title
;
 Structures and magnetic properties of rare earth rhenium oxides Ln3 Re O7
 (Ln = Gd, Tb and Dy)
;
_journal_name_full 'Journal of Alloys Compd.'
_journal_page_first 79
_journal_page_last 83
_journal_volume 374
_journal_year 2004
_chemical_formula_sum 'Dy3 O7 Re'
_chemical_name_systematic 'Dy3 O (Re O6)'
_space_group_IT_number 20
_symmetry_space_group_name_Hall 'C 2c 2'
_symmetry_space_group_name_H-M 'C 2 2 21'
_cell_angle_alpha 90
_cell_angle_beta 90
_cell_angle_gamma 90
_cell_formula_units_Z 4
_cell_length_a 10.561
_cell_length_b 7.4613
_cell_length_c 7.4567
_cell_volume 587.579
_citation_journal_id_ASTM JALCEU
_cod_data_source_file Hinatsu_JALCEU_2004_1509.cif
_cod_data_source_block Dy3O7Re1
_cod_original_cell_volume 587.5789
_cod_original_formula_sum 'Dy3 O7 Re1'
_cod_database_code 1533778

loop_
_symmetry_equiv_pos_as_xyz
x,y,z
-x,-y,z+1/2
x,-y,-z
-x,y,-z+1/2
x+1/2,y+1/2,z
-x+1/2,-y+1/2,z+1/2
x+1/2,-y+1/2,-z
-x+1/2,y+1/2,-z+1/2

loop_
_atom_site_label
_atom_site_type_symbol
_atom_site_fract_x
_atom_site_fract_y
_atom_site_fract_z
_atom_site_occupancy
_atom_site_U_iso_or_equiv
Re1 Re+5 0 0 0.25 1 0.0
Dy1 Dy+3 0 0.4956 0.25 1 0.0
O4 O-2 0.105 0.5 0.5 1 0.0
O2 O-2 0.137 0.743 0.303 1 0.0
Dy2 Dy+3 0.2431 0.2519 0 1 0.0
O1 O-2 0.174 0.2 0.224 1 0.0
O3 O-2 0.084 0.5 0 1 0.0
O5 O-2 0.09 0 0 1 0.0
